data_7715161
loop_
_publ_author_name
'Koptseva, Tatyana S.'
'Skatova, Alexandra A.'
'Moskalev, Mikhail V.'
'Rumyantcev, Roman V.'
'Fedushkin, Igor L.'

_publ_section_title
;
 Diversity of transformation of heteroallenes on acenaphthene-1,2-diimine
 aluminum oxide.
;
_journal_issue 10
_journal_name_full 'Dalton transactions (Cambridge, England : 2003)'
_journal_page_first 4643
_journal_page_last 4651
_journal_paper_doi 10.1039/d3dt04333a
_journal_volume 53
_journal_year 2024
_chemical_absolute_configuration unk
_chemical_formula_sum 'C86 H99 Al2 N5 O3'
_chemical_formula_weight 1304.66
_space_group_crystal_system orthorhombic
_space_group_IT_number 33
_space_group_name_Hall 'P 2c -2n'
_space_group_name_H-M_alt 'P n a 21'
_atom_sites_solution_hydrogens geom
_atom_sites_solution_primary dual
_atom_sites_solution_secondary difmap
_audit_creation_method SHELXL-2018/3
_audit_update_record
;
2023-11-28 deposited with the CCDC.	2024-02-12 downloaded from the CCDC.
;
_cell_angle_alpha 90
_cell_angle_beta 90
_cell_angle_gamma 90
_cell_formula_units_Z 4
_cell_length_a 28.4173(15)
_cell_length_b 12.7221(7)
_cell_length_c 20.6197(10)
_cell_measurement_reflns_used 16947
_cell_measurement_temperature 100(2)
_cell_measurement_theta_max 23.6560
_cell_measurement_theta_min 1.9510
_cell_volume 7454.6(7)
_computing_cell_refinement 'CrysAlisPro 1.171.41.122a (Rigaku OD, 2021)'
_computing_data_collection APEX3
_computing_data_reduction 'CrysAlisPro 1.171.41.122a (Rigaku OD, 2021)'
_computing_molecular_graphics 'Mercury 2022.3.0'
_computing_publication_material 'Mercury 2022.3.0'
_computing_structure_refinement SHELXL-2018/3
_computing_structure_solution SHELXT-2014/5
_diffrn_ambient_temperature 100(2)
_diffrn_measured_fraction_theta_full 0.999
_diffrn_measured_fraction_theta_max 0.999
_diffrn_measurement_device_type 'Bruker D8 Quest (CMOS)'
_diffrn_measurement_method '\w scans'
_diffrn_radiation_type MoK\a
_diffrn_radiation_wavelength 0.71073
_diffrn_reflns_av_R_equivalents 0.1449
_diffrn_reflns_av_unetI/netI 0.1195
_diffrn_reflns_Laue_measured_fraction_full 0.999
_diffrn_reflns_Laue_measured_fraction_max 0.999
_diffrn_reflns_limit_h_max 32
_diffrn_reflns_limit_h_min -33
_diffrn_reflns_limit_k_max 15
_diffrn_reflns_limit_k_min -15
_diffrn_reflns_limit_l_max 24
_diffrn_reflns_limit_l_min -24
_diffrn_reflns_number 72003
_diffrn_reflns_point_group_measured_fraction_full 0.993
_diffrn_reflns_point_group_measured_fraction_max 0.993
_diffrn_reflns_theta_full 25.025
_diffrn_reflns_theta_max 25.025
_diffrn_reflns_theta_min 2.365
_diffrn_source 'microfocus tube'
_exptl_absorpt_coefficient_mu 0.091
_exptl_absorpt_correction_T_max 0.9579
_exptl_absorpt_correction_T_min 0.7201
_exptl_absorpt_correction_type multi-scan
_exptl_absorpt_process_details SADABS-2016/2
_exptl_crystal_colour black
_exptl_crystal_density_diffrn 1.162
_exptl_crystal_description prism
_exptl_crystal_F_000 2800
_exptl_crystal_size_max 0.280
_exptl_crystal_size_mid 0.230
_exptl_crystal_size_min 0.180
_refine_diff_density_max 0.291
_refine_diff_density_min -0.280
_refine_diff_density_rms 0.053
_refine_ls_abs_structure_details
;
 Flack x determined using 3001 quotients [(I+)-(I-)]/[(I+)+(I-)]
 (Parsons, Flack and Wagner, Acta Cryst. B69 (2013) 249-259).
;
_refine_ls_abs_structure_Flack 0.07(16)
_refine_ls_extinction_coef 0.0044(4)
_refine_ls_extinction_expression Fc^*^=kFc[1+0.001xFc^2^\l^3^/sin(2\q)]^-1/4^
_refine_ls_extinction_method 'SHELXL-2018/3 (Sheldrick 2018)'
_refine_ls_goodness_of_fit_ref 1.044
_refine_ls_hydrogen_treatment constr
_refine_ls_matrix_type full
_refine_ls_number_parameters 882
_refine_ls_number_reflns 13075
_refine_ls_number_restraints 3
_refine_ls_restrained_S_all 1.044
_refine_ls_R_factor_all 0.1217
_refine_ls_R_factor_gt 0.0735
_refine_ls_shift/su_max 0.000
_refine_ls_shift/su_mean 0.000
_refine_ls_structure_factor_coef Fsqd
_refine_ls_weighting_details 'w=1/[\s^2^(Fo^2^)+(0.0504P)^2^+2.9931P] where P=(Fo^2^+2Fc^2^)/3'
_refine_ls_weighting_scheme calc
_refine_ls_wR_factor_gt 0.1384
_refine_ls_wR_factor_ref 0.1622
_reflns_Friedel_coverage 0.931
_reflns_Friedel_fraction_full 0.988
_reflns_Friedel_fraction_max 0.988
_reflns_number_gt 8799
_reflns_number_total 13075
_reflns_threshold_expression 'I > 2\s(I)'
_cod_data_source_file d3dt04333a2.cif
_cod_data_source_block aloalbiancynco
_cod_depositor_comments 'Adding full bibliography for 7715158--7715163.cif.'
_cod_database_code 7715161
_shelx_shelxl_version_number 2018/3
_shelx_space_group_comment
;
The symmetry employed for this shelxl refinement is uniquely defined
by the following loop, which should always be used as a source of
symmetry information in preference to the above space-group names.
They are only intended as comments.
;
_shelx_estimated_absorpt_t_min 0.975
_shelx_estimated_absorpt_t_max 0.984

loop_
_space_group_symop_operation_xyz
'x, y, z'
'-x, -y, z+1/2'
'x+1/2, -y+1/2, z'
'-x+1/2, y+1/2, z+1/2'

loop_
_atom_site_label
_atom_site_type_symbol
_atom_site_fract_x
_atom_site_fract_y
_atom_site_fract_z
_atom_site_U_iso_or_equiv
_atom_site_adp_type
_atom_site_occupancy
_atom_site_site_symmetry_order
_atom_site_calc_flag
_atom_site_refinement_flags_posn
_atom_site_refinement_flags_adp
_atom_site_refinement_flags_occupancy
_atom_site_disorder_assembly
_atom_site_disorder_group
Al1 Al 0.60416(6) 0.68576(14) 0.50904(9) 0.0287(4) Uani 1 1 d . . . . .
Al2 Al 0.66217(6) 0.49806(15) 0.49278(9) 0.0286(4) Uani 1 1 d . . . . .
O1 O 0.60796(13) 0.5562(3) 0.49105(19) 0.0291(10) Uani 1 1 d . . . . .
O2 O 0.66078(13) 0.7378(3) 0.51685(19) 0.0305(10) Uani 1 1 d . . . . .
O3 O 0.70370(13) 0.5863(3) 0.52352(19) 0.0307(10) Uani 1 1 d . . . . .
N1 N 0.57053(18) 0.7373(4) 0.5830(2) 0.0314(13) Uani 1 1 d . . . . .
N2 N 0.56313(18) 0.7661(4) 0.4565(2) 0.0290(12) Uani 1 1 d . . . . .
N3 N 0.66399(17) 0.3647(4) 0.5334(2) 0.0284(12) Uani 1 1 d . . . . .
N4 N 0.69175(17) 0.4370(4) 0.4183(2) 0.0286(12) Uani 1 1 d . . . . .
N5 N 0.73811(18) 0.7497(4) 0.5411(3) 0.0358(13) Uani 1 1 d . . . . .
C1 C 0.5410(2) 0.8134(5) 0.5630(3) 0.0312(15) Uani 1 1 d . . . . .
C2 C 0.5367(2) 0.8280(5) 0.4945(3) 0.0295(14) Uani 1 1 d . . . . .
C3 C 0.5010(2) 0.9101(5) 0.4827(3) 0.0327(16) Uani 1 1 d . . . . .
C4 C 0.4871(2) 0.9441(5) 0.5452(3) 0.0339(16) Uani 1 1 d . . . . .
C5 C 0.5097(2) 0.8878(5) 0.5964(3) 0.0330(15) Uani 1 1 d . . . . .
C6 C 0.4989(2) 0.9130(5) 0.6595(3) 0.0378(17) Uani 1 1 d . . . . .
H6A H 0.513072 0.876220 0.694525 0.045 Uiso 1 1 calc R U . . .
C7 C 0.4662(2) 0.9952(5) 0.6711(4) 0.0414(17) Uani 1 1 d . . . . .
H7A H 0.458953 1.013320 0.714670 0.050 Uiso 1 1 calc R U . . .
C8 C 0.4448(2) 1.0492(5) 0.6220(3) 0.0416(18) Uani 1 1 d . . . . .
H8A H 0.423435 1.104271 0.632031 0.050 Uiso 1 1 calc R U . . .
C9 C 0.4542(2) 1.0239(5) 0.5563(3) 0.0380(17) Uani 1 1 d . . . . .
C10 C 0.4351(2) 1.0718(5) 0.5001(4) 0.0434(18) Uani 1 1 d . . . . .
H10A H 0.412904 1.127206 0.504516 0.052 Uiso 1 1 calc R U . . .
C11 C 0.4482(2) 1.0389(6) 0.4396(4) 0.0428(18) Uani 1 1 d . . . . .
H11A H 0.434460 1.071861 0.402918 0.051 Uiso 1 1 calc R U . . .
C12 C 0.4817(2) 0.9573(5) 0.4294(3) 0.0373(17) Uani 1 1 d . . . . .
H12A H 0.490337 0.936202 0.386856 0.045 Uiso 1 1 calc R U . . .
C13 C 0.5729(2) 0.7107(5) 0.6506(3) 0.0331(16) Uani 1 1 d . . . . .
C14 C 0.5455(2) 0.6260(5) 0.6726(3) 0.0342(16) Uani 1 1 d . . . . .
C15 C 0.5460(3) 0.6038(6) 0.7384(3) 0.0445(19) Uani 1 1 d . . . . .
H15A H 0.527471 0.547328 0.754425 0.053 Uiso 1 1 calc R U . . .
C16 C 0.5731(3) 0.6627(6) 0.7815(3) 0.0457(19) Uani 1 1 d . . . . .
H16A H 0.572153 0.647736 0.826654 0.055 Uiso 1 1 calc R U . . .
C17 C 0.6010(3) 0.7421(6) 0.7586(3) 0.0425(18) Uani 1 1 d . . . . .
H17A H 0.619942 0.780659 0.788227 0.051 Uiso 1 1 calc R U . . .
C18 C 0.6024(2) 0.7676(5) 0.6930(3) 0.0331(16) Uani 1 1 d . . . . .
C19 C 0.5158(2) 0.5628(5) 0.6256(3) 0.0361(16) Uani 1 1 d . . . . .
H19A H 0.532789 0.562325 0.583131 0.043 Uiso 1 1 calc R U . . .
C20 C 0.5092(3) 0.4482(5) 0.6461(4) 0.0489(19) Uani 1 1 d . . . . .
H20A H 0.539826 0.417188 0.656485 0.073 Uiso 1 1 calc R U . . .
H20B H 0.494595 0.408747 0.610542 0.073 Uiso 1 1 calc R U . . .
H20C H 0.488789 0.445101 0.684409 0.073 Uiso 1 1 calc R U . . .
C21 C 0.4679(3) 0.6133(6) 0.6140(4) 0.052(2) Uani 1 1 d . . . . .
H21A H 0.472221 0.683842 0.595891 0.078 Uiso 1 1 calc R U . . .
H21B H 0.450826 0.618296 0.655209 0.078 Uiso 1 1 calc R U . . .
H21C H 0.449808 0.570202 0.583508 0.078 Uiso 1 1 calc R U . . .
C22 C 0.6352(3) 0.8539(6) 0.6688(3) 0.0415(18) Uani 1 1 d . . . . .
H22A H 0.633802 0.853714 0.620381 0.050 Uiso 1 1 calc R U . . .
C23 C 0.6860(2) 0.8307(6) 0.6885(3) 0.0461(19) Uani 1 1 d . . . . .
H23A H 0.706760 0.885015 0.670711 0.069 Uiso 1 1 calc R U . . .
H23B H 0.695337 0.761845 0.671461 0.069 Uiso 1 1 calc R U . . .
H23C H 0.688485 0.830281 0.735894 0.069 Uiso 1 1 calc R U . . .
C24 C 0.6216(3) 0.9631(6) 0.6916(4) 0.060(2) Uani 1 1 d . . . . .
H24A H 0.590699 0.981639 0.673785 0.091 Uiso 1 1 calc R U . . .
H24B H 0.645093 1.013893 0.676616 0.091 Uiso 1 1 calc R U . . .
H24C H 0.620135 0.964200 0.739070 0.091 Uiso 1 1 calc R U . . .
C25 C 0.5535(2) 0.7625(5) 0.3876(3) 0.0314(15) Uani 1 1 d . . . . .
C26 C 0.5113(2) 0.7150(5) 0.3655(3) 0.0332(15) Uani 1 1 d . . . . .
C27 C 0.5040(2) 0.7094(5) 0.2989(3) 0.0398(17) Uani 1 1 d . . . . .
H27A H 0.476206 0.677046 0.282983 0.048 Uiso 1 1 calc R U . . .
C28 C 0.5361(3) 0.7496(5) 0.2557(3) 0.0415(18) Uani 1 1 d . . . . .
H28A H 0.530154 0.745354 0.210377 0.050 Uiso 1 1 calc R U . . .
C29 C 0.5774(3) 0.7967(5) 0.2783(3) 0.0405(17) Uani 1 1 d . . . . .
H29A H 0.599555 0.823374 0.247997 0.049 Uiso 1 1 calc R U . . .
C30 C 0.5865(2) 0.8052(5) 0.3440(3) 0.0322(15) Uani 1 1 d . . . . .
C31 C 0.4759(2) 0.6663(5) 0.4123(3) 0.0379(17) Uani 1 1 d . . . . .
H31A H 0.477630 0.706598 0.453846 0.045 Uiso 1 1 calc R U . . .
C32 C 0.4887(3) 0.5527(6) 0.4272(3) 0.0478(19) Uani 1 1 d . . . . .
H32A H 0.520998 0.549591 0.443886 0.072 Uiso 1 1 calc R U . . .
H32B H 0.486475 0.510655 0.387469 0.072 Uiso 1 1 calc R U . . .
H32C H 0.467025 0.524605 0.459794 0.072 Uiso 1 1 calc R U . . .
C33 C 0.4246(2) 0.6725(7) 0.3878(4) 0.054(2) Uani 1 1 d . . . . .
H33A H 0.417543 0.744729 0.374511 0.081 Uiso 1 1 calc R U . . .
H33B H 0.403180 0.651359 0.422605 0.081 Uiso 1 1 calc R U . . .
H33C H 0.420681 0.625254 0.350616 0.081 Uiso 1 1 calc R U . . .
C34 C 0.6310(2) 0.8598(5) 0.3674(3) 0.0377(16) Uani 1 1 d . . . . .
H34A H 0.628580 0.869314 0.415390 0.045 Uiso 1 1 calc R U . . .
C35 C 0.6745(3) 0.7915(7) 0.3531(4) 0.054(2) Uani 1 1 d . . . . .
H35A H 0.670260 0.721943 0.372682 0.081 Uiso 1 1 calc R U . . .
H35B H 0.702516 0.825038 0.371536 0.081 Uiso 1 1 calc R U . . .
H35C H 0.678365 0.784090 0.306134 0.081 Uiso 1 1 calc R U . . .
C36 C 0.6366(3) 0.9689(6) 0.3362(4) 0.055(2) Uani 1 1 d . . . . .
H36A H 0.607438 1.008995 0.341754 0.083 Uiso 1 1 calc R U . . .
H36B H 0.643380 0.960880 0.289903 0.083 Uiso 1 1 calc R U . . .
H36C H 0.662610 1.006391 0.357229 0.083 Uiso 1 1 calc R U . . .
C37 C 0.6891(2) 0.2988(5) 0.4955(3) 0.0281(14) Uani 1 1 d . . . . .
C38 C 0.7033(2) 0.3372(5) 0.4339(3) 0.0282(15) Uani 1 1 d . . . . .
C39 C 0.7265(2) 0.2521(5) 0.3988(3) 0.0319(16) Uani 1 1 d . . . . .
C40 C 0.7259(2) 0.1651(5) 0.4424(3) 0.0351(16) Uani 1 1 d . . . . .
C41 C 0.7029(2) 0.1888(5) 0.5017(3) 0.0303(14) Uani 1 1 d . . . . .
C42 C 0.6997(2) 0.1115(5) 0.5483(3) 0.0386(17) Uani 1 1 d . . . . .
H42A H 0.685529 0.125554 0.589102 0.046 Uiso 1 1 calc R U . . .
C43 C 0.7178(3) 0.0113(5) 0.5340(3) 0.0424(18) Uani 1 1 d . . . . .
H43A H 0.714709 -0.042729 0.565491 0.051 Uiso 1 1 calc R U . . .
C44 C 0.7397(2) -0.0116(5) 0.4763(3) 0.0404(17) Uani 1 1 d . . . . .
H44A H 0.751585 -0.080304 0.468780 0.048 Uiso 1 1 calc R U . . .
C45 C 0.7447(2) 0.0680(5) 0.4276(3) 0.0383(17) Uani 1 1 d . . . . .
C46 C 0.7659(3) 0.0564(6) 0.3657(3) 0.0434(18) Uani 1 1 d . . . . .
H46A H 0.779543 -0.008863 0.353463 0.052 Uiso 1 1 calc R U . . .
C47 C 0.7667(3) 0.1394(6) 0.3241(3) 0.048(2) Uani 1 1 d . . . . .
H47A H 0.781286 0.130389 0.283025 0.058 Uiso 1 1 calc R U . . .
C48 C 0.7469(3) 0.2383(6) 0.3389(3) 0.0438(18) Uani 1 1 d . . . . .
H48A H 0.747711 0.294083 0.308298 0.053 Uiso 1 1 calc R U . . .
C49 C 0.6365(2) 0.3171(5) 0.5850(3) 0.0305(15) Uani 1 1 d . . . . .
C50 C 0.5973(2) 0.2540(5) 0.5679(3) 0.0356(16) Uani 1 1 d . . . . .
C51 C 0.5731(3) 0.2049(6) 0.6181(3) 0.0416(17) Uani 1 1 d . . . . .
H51A H 0.546736 0.161943 0.608163 0.050 Uiso 1 1 calc R U . . .
C52 C 0.5865(3) 0.2172(6) 0.6818(4) 0.0465(19) Uani 1 1 d . . . . .
H52A H 0.569839 0.181502 0.715133 0.056 Uiso 1 1 calc R U . . .
C53 C 0.6240(2) 0.2810(5) 0.6974(3) 0.0387(17) Uani 1 1 d . . . . .
H53A H 0.632654 0.289577 0.741594 0.046 Uiso 1 1 calc R U . . .
C54 C 0.6494(2) 0.3330(5) 0.6497(3) 0.0319(15) Uani 1 1 d . . . . .
C55 C 0.5810(2) 0.2406(5) 0.4985(3) 0.0419(17) Uani 1 1 d . . . . .
H55A H 0.604617 0.275121 0.469596 0.050 Uiso 1 1 calc R U . . .
C56 C 0.5334(3) 0.2955(6) 0.4882(4) 0.058(2) Uani 1 1 d . . . . .
H56A H 0.536809 0.370925 0.496475 0.086 Uiso 1 1 calc R U . . .
H56B H 0.510085 0.265905 0.518123 0.086 Uiso 1 1 calc R U . . .
H56C H 0.522917 0.284504 0.443429 0.086 Uiso 1 1 calc R U . . .
C57 C 0.5775(3) 0.1258(6) 0.4792(4) 0.057(2) Uani 1 1 d . . . . .
H57A H 0.608360 0.092358 0.483924 0.085 Uiso 1 1 calc R U . . .
H57B H 0.567194 0.120720 0.433938 0.085 Uiso 1 1 calc R U . . .
H57C H 0.554650 0.090192 0.507219 0.085 Uiso 1 1 calc R U . . .
C58 C 0.6894(2) 0.4079(5) 0.6664(3) 0.0348(17) Uani 1 1 d . . . . .
H58A H 0.710125 0.413751 0.627337 0.042 Uiso 1 1 calc R U . . .
C59 C 0.6678(3) 0.5171(6) 0.6791(4) 0.0471(19) Uani 1 1 d . . . . .
H59A H 0.648282 0.537710 0.642072 0.071 Uiso 1 1 calc R U . . .
H59B H 0.693034 0.568694 0.685134 0.071 Uiso 1 1 calc R U . . .
H59C H 0.648322 0.514346 0.718334 0.071 Uiso 1 1 calc R U . . .
C60 C 0.7197(3) 0.3714(6) 0.7226(3) 0.052(2) Uani 1 1 d . . . . .
H60A H 0.732485 0.301512 0.713030 0.078 Uiso 1 1 calc R U . . .
H60B H 0.700571 0.367966 0.762102 0.078 Uiso 1 1 calc R U . . .
H60C H 0.745662 0.421014 0.729076 0.078 Uiso 1 1 calc R U . . .
C61 C 0.6981(2) 0.4694(5) 0.3519(3) 0.0334(16) Uani 1 1 d . . . . .
C62 C 0.6624(2) 0.4445(6) 0.3074(3) 0.0403(18) Uani 1 1 d . . . . .
C63 C 0.6704(3) 0.4692(6) 0.2421(3) 0.050(2) Uani 1 1 d . . . . .
H63A H 0.647259 0.452266 0.210567 0.060 Uiso 1 1 calc R U . . .
C64 C 0.7116(3) 0.5181(6) 0.2230(3) 0.050(2) Uani 1 1 d . . . . .
H64A H 0.716965 0.531938 0.178333 0.060 Uiso 1 1 calc R U . . .
C65 C 0.7450(3) 0.5469(6) 0.2681(3) 0.0429(18) Uani 1 1 d . . . . .
H65A H 0.772365 0.583665 0.254341 0.052 Uiso 1 1 calc R U . . .
C66 C 0.7392(2) 0.5226(5) 0.3342(3) 0.0379(16) Uani 1 1 d . . . . .
C67 C 0.6165(3) 0.3939(6) 0.3280(3) 0.048(2) Uani 1 1 d . . . . .
H67A H 0.615870 0.392908 0.376499 0.058 Uiso 1 1 calc R U . . .
C68 C 0.5748(3) 0.4587(8) 0.3055(4) 0.071(3) Uani 1 1 d . . . . .
H68A H 0.578466 0.531347 0.320541 0.107 Uiso 1 1 calc R U . . .
H68B H 0.545760 0.429044 0.323327 0.107 Uiso 1 1 calc R U . . .
H68C H 0.573323 0.457739 0.258004 0.107 Uiso 1 1 calc R U . . .
C69 C 0.6126(3) 0.2800(7) 0.3047(4) 0.069(3) Uani 1 1 d . . . . .
H69A H 0.638571 0.238724 0.322881 0.104 Uiso 1 1 calc R U . . .
H69B H 0.614297 0.278145 0.257209 0.104 Uiso 1 1 calc R U . . .
H69C H 0.582564 0.250226 0.318968 0.104 Uiso 1 1 calc R U . . .
C70 C 0.7771(3) 0.5520(6) 0.3824(3) 0.0408(18) Uani 1 1 d . . . . .
H70A H 0.762519 0.553085 0.426488 0.049 Uiso 1 1 calc R U . . .
C71 C 0.7985(3) 0.6595(7) 0.3702(5) 0.069(2) Uani 1 1 d . . . . .
H71A H 0.821534 0.675320 0.404255 0.104 Uiso 1 1 calc R U . . .
H71B H 0.773650 0.712854 0.370604 0.104 Uiso 1 1 calc R U . . .
H71C H 0.814241 0.659842 0.327892 0.104 Uiso 1 1 calc R U . . .
C72 C 0.8163(3) 0.4710(7) 0.3831(5) 0.077(3) Uani 1 1 d . . . . .
H72A H 0.803594 0.402981 0.397076 0.116 Uiso 1 1 calc R U . . .
H72B H 0.840954 0.493356 0.413307 0.116 Uiso 1 1 calc R U . . .
H72C H 0.829563 0.464143 0.339467 0.116 Uiso 1 1 calc R U . . .
C73 C 0.7027(2) 0.6925(5) 0.5279(3) 0.0298(15) Uani 1 1 d . . . . .
C74 C 0.7841(2) 0.6981(6) 0.5522(3) 0.0363(16) Uani 1 1 d . . . . .
H74A H 0.786647 0.635085 0.523374 0.044 Uiso 1 1 calc R U . . .
C75 C 0.8229(2) 0.7756(5) 0.5350(3) 0.0388(17) Uani 1 1 d . . . . .
H75A H 0.819240 0.839918 0.561574 0.047 Uiso 1 1 calc R U . . .
H75B H 0.820031 0.795740 0.488847 0.047 Uiso 1 1 calc R U . . .
C76 C 0.8715(2) 0.7285(6) 0.5469(3) 0.0443(18) Uani 1 1 d . . . . .
H76A H 0.876087 0.666461 0.518664 0.053 Uiso 1 1 calc R U . . .
H76B H 0.896048 0.780935 0.536106 0.053 Uiso 1 1 calc R U . . .
C77 C 0.8762(3) 0.6963(6) 0.6173(4) 0.0481(19) Uani 1 1 d . . . . .
H77A H 0.873523 0.759306 0.645266 0.058 Uiso 1 1 calc R U . . .
H77B H 0.907560 0.664703 0.624522 0.058 Uiso 1 1 calc R U . . .
C78 C 0.8380(2) 0.6171(6) 0.6360(4) 0.049(2) Uani 1 1 d . . . . .
H78A H 0.840935 0.599453 0.682602 0.058 Uiso 1 1 calc R U . . .
H78B H 0.842228 0.551700 0.610666 0.058 Uiso 1 1 calc R U . . .
C79 C 0.7888(2) 0.6635(6) 0.6226(3) 0.0396(17) Uani 1 1 d . . . . .
H79A H 0.764554 0.610046 0.632466 0.047 Uiso 1 1 calc R U . . .
H79B H 0.783480 0.724606 0.651425 0.047 Uiso 1 1 calc R U . . .
C1S C 0.8537(4) 0.1623(8) 0.5292(4) 0.056(3) Uani 0.677(9) 1 d DG . P A 1
C2S C 0.8595(4) 0.1512(7) 0.5957(5) 0.068(4) Uani 0.677(9) 1 d G . P A 1
H2SA H 0.875520 0.091697 0.612631 0.082 Uiso 0.677(9) 1 calc R U P A 1
C3S C 0.8418(5) 0.2271(9) 0.6376(3) 0.092(7) Uani 0.677(9) 1 d G . P A 1
H3SA H 0.845700 0.219527 0.683122 0.111 Uiso 0.677(9) 1 calc R U P A 1
C4S C 0.8183(4) 0.3142(8) 0.6129(5) 0.089(6) Uani 0.677(9) 1 d G . P A 1
H4SA H 0.806167 0.366107 0.641518 0.107 Uiso 0.677(9) 1 calc R U P A 1
C5S C 0.8125(3) 0.3253(7) 0.5463(5) 0.067(4) Uani 0.677(9) 1 d G . P A 1
H5SA H 0.796453 0.384857 0.529423 0.081 Uiso 0.677(9) 1 calc R U P A 1
C6S C 0.8302(4) 0.2494(9) 0.5044(3) 0.054(4) Uani 0.677(9) 1 d G . P A 1
H6SA H 0.826272 0.257028 0.458930 0.065 Uiso 0.677(9) 1 calc R U P A 1
C7S C 0.8719(5) 0.0808(10) 0.4823(7) 0.079(4) Uani 0.677(9) 1 d D . P A 1
H7SA H 0.870938 0.011355 0.502812 0.118 Uiso 0.677(9) 1 calc R U P A 1
H7SB H 0.904447 0.097709 0.470373 0.118 Uiso 0.677(9) 1 calc R U P A 1
H7SC H 0.852250 0.080398 0.443268 0.118 Uiso 0.677(9) 1 calc R U P A 1
C1Q C 0.8573(10) 0.190(2) 0.5142(7) 0.056(3) Uani 0.323(9) 1 d DG . P A 2
C2Q C 0.8822(9) 0.1515(17) 0.5672(11) 0.068(4) Uani 0.323(9) 1 d G . P A 2
H2QA H 0.906694 0.101871 0.560824 0.082 Uiso 0.323(9) 1 calc R U P A 2
C3Q C 0.8711(9) 0.186(2) 0.6294(8) 0.092(7) Uani 0.323(9) 1 d G . P A 2
H3QA H 0.888102 0.159182 0.665569 0.111 Uiso 0.323(9) 1 calc R U P A 2
C4Q C 0.8352(10) 0.258(3) 0.6387(9) 0.089(6) Uani 0.323(9) 1 d G . P A 2
H4QA H 0.827659 0.281499 0.681191 0.107 Uiso 0.323(9) 1 calc R U P A 2
C5Q C 0.8103(8) 0.297(2) 0.5857(13) 0.067(4) Uani 0.323(9) 1 d G . P A 2
H5QA H 0.785809 0.346508 0.592067 0.081 Uiso 0.323(9) 1 calc R U P A 2
C6Q C 0.8214(10) 0.263(2) 0.5235(10) 0.054(4) Uani 0.323(9) 1 d G . P A 2
H6QA H 0.804400 0.289199 0.487322 0.065 Uiso 0.323(9) 1 calc R U P A 2
C7Q C 0.8722(11) 0.163(3) 0.4459(9) 0.079(4) Uani 0.323(9) 1 d D . P A 2
H7QA H 0.906250 0.172593 0.441539 0.118 Uiso 0.323(9) 1 calc R U P A 2
H7QB H 0.855858 0.209011 0.415164 0.118 Uiso 0.323(9) 1 calc R U P A 2
H7QC H 0.864094 0.089559 0.436681 0.118 Uiso 0.323(9) 1 calc R U P A 2

loop_
_atom_site_aniso_label
_atom_site_aniso_U_11
_atom_site_aniso_U_22
_atom_site_aniso_U_33
_atom_site_aniso_U_23
_atom_site_aniso_U_13
_atom_site_aniso_U_12
Al1 0.0228(10) 0.0354(11) 0.0279(10) 0.0001(8) -0.0019(8) 0.0015(8)
Al2 0.0223(9) 0.0348(10) 0.0288(10) -0.0010(8) 0.0001(8) 0.0024(8)
O1 0.020(2) 0.034(2) 0.033(2) -0.002(2) -0.0032(19) 0.0020(18)
O2 0.017(2) 0.037(2) 0.037(2) -0.0016(19) -0.0057(19) -0.0014(19)
O3 0.021(2) 0.033(3) 0.038(3) -0.003(2) -0.0072(19) -0.0008(19)
N1 0.029(3) 0.039(3) 0.026(3) 0.003(2) -0.004(2) -0.002(3)
N2 0.026(3) 0.040(3) 0.021(3) 0.000(2) -0.001(2) 0.002(3)
N3 0.026(3) 0.032(3) 0.027(3) -0.005(2) 0.003(2) -0.002(2)
N4 0.024(3) 0.033(3) 0.028(3) 0.004(2) -0.002(2) -0.002(2)
N5 0.024(3) 0.041(3) 0.042(3) 0.002(3) -0.007(3) 0.003(3)
C1 0.026(4) 0.039(4) 0.028(3) 0.002(3) -0.002(3) -0.002(3)
C2 0.024(3) 0.032(4) 0.032(4) -0.002(3) -0.004(3) -0.002(3)
C3 0.029(4) 0.032(4) 0.037(4) -0.001(3) -0.005(3) 0.003(3)
C4 0.026(4) 0.033(4) 0.042(4) -0.003(3) -0.002(3) 0.002(3)
C5 0.023(3) 0.036(4) 0.039(4) -0.005(3) 0.003(3) -0.002(3)
C6 0.032(4) 0.047(5) 0.035(4) -0.004(3) 0.002(3) -0.004(3)
C7 0.031(4) 0.044(4) 0.049(4) -0.008(3) 0.003(3) 0.003(3)
C8 0.025(4) 0.041(4) 0.059(5) -0.011(4) 0.004(3) 0.004(3)
C9 0.025(4) 0.036(4) 0.053(5) 0.000(3) 0.002(3) 0.002(3)
C10 0.027(4) 0.037(4) 0.066(5) -0.005(4) 0.002(4) 0.008(3)
C11 0.033(4) 0.041(4) 0.055(5) 0.007(4) -0.011(4) 0.006(4)
C12 0.034(4) 0.039(4) 0.040(4) -0.001(3) -0.005(3) 0.003(3)
C13 0.034(4) 0.043(4) 0.023(3) 0.009(3) 0.001(3) 0.007(3)
C14 0.034(4) 0.040(4) 0.028(4) 0.003(3) 0.002(3) 0.004(3)
C15 0.040(4) 0.050(5) 0.044(5) 0.009(4) 0.010(4) -0.001(4)
C16 0.048(5) 0.066(5) 0.023(4) 0.003(4) 0.001(3) 0.001(4)
C17 0.047(4) 0.048(4) 0.033(4) 0.005(3) -0.001(3) 0.006(4)
C18 0.035(4) 0.041(4) 0.023(4) 0.002(3) -0.002(3) 0.003(3)
C19 0.028(4) 0.045(4) 0.035(4) 0.002(3) 0.001(3) -0.004(3)
C20 0.040(5) 0.045(5) 0.062(5) 0.004(4) 0.000(4) -0.002(4)
C21 0.036(4) 0.052(5) 0.068(5) 0.007(4) -0.013(4) -0.003(4)
C22 0.043(5) 0.049(5) 0.033(4) 0.000(3) -0.008(3) -0.007(4)
C23 0.035(4) 0.051(5) 0.052(5) -0.002(4) 0.001(3) 0.000(4)
C24 0.041(5) 0.041(5) 0.099(7) 0.002(5) -0.014(5) 0.003(4)
C25 0.034(4) 0.035(4) 0.025(3) 0.002(3) -0.001(3) 0.004(3)
C26 0.030(4) 0.036(4) 0.033(4) -0.002(3) -0.007(3) -0.002(3)
C27 0.037(4) 0.047(4) 0.035(4) 0.004(3) -0.009(3) -0.002(3)
C28 0.050(5) 0.048(4) 0.027(4) 0.000(3) -0.014(3) -0.007(4)
C29 0.044(4) 0.044(4) 0.033(4) 0.006(3) 0.002(3) 0.001(4)
C30 0.029(4) 0.036(4) 0.031(4) 0.001(3) -0.007(3) 0.008(3)
C31 0.029(4) 0.045(4) 0.039(4) 0.005(3) -0.004(3) -0.004(3)
C32 0.041(4) 0.050(5) 0.052(5) 0.010(4) -0.001(4) -0.003(4)
C33 0.033(4) 0.080(6) 0.050(5) -0.007(4) -0.002(4) 0.003(4)
C34 0.028(4) 0.050(4) 0.035(4) 0.001(3) -0.002(3) 0.002(3)
C35 0.033(4) 0.073(6) 0.056(5) -0.007(4) -0.005(4) 0.006(4)
C36 0.058(5) 0.056(5) 0.051(5) 0.010(4) -0.009(4) -0.010(4)
C37 0.028(3) 0.032(3) 0.024(3) 0.002(3) 0.002(3) -0.001(3)
C38 0.022(3) 0.036(4) 0.027(3) -0.003(3) 0.000(3) -0.003(3)
C39 0.029(4) 0.039(4) 0.027(4) 0.000(3) 0.003(3) 0.002(3)
C40 0.033(4) 0.040(4) 0.032(4) -0.007(3) -0.003(3) 0.006(3)
C41 0.028(3) 0.033(4) 0.030(3) -0.005(3) 0.002(3) 0.002(3)
C42 0.043(4) 0.040(4) 0.033(4) 0.000(3) 0.004(3) 0.003(3)
C43 0.052(5) 0.041(4) 0.034(4) 0.005(3) 0.001(3) 0.005(4)
C44 0.049(5) 0.027(4) 0.045(4) -0.004(3) 0.000(3) 0.008(3)
C45 0.036(4) 0.038(4) 0.041(4) -0.001(3) 0.000(3) 0.003(3)
C46 0.051(5) 0.040(4) 0.039(4) -0.003(3) 0.010(3) 0.008(4)
C47 0.058(5) 0.047(5) 0.039(4) -0.004(4) 0.014(4) 0.008(4)
C48 0.048(5) 0.047(5) 0.036(4) 0.000(3) 0.008(3) 0.004(4)
C49 0.034(4) 0.029(4) 0.029(3) 0.002(3) 0.004(3) 0.003(3)
C50 0.035(4) 0.031(4) 0.040(4) -0.002(3) 0.004(3) -0.002(3)
C51 0.036(4) 0.045(4) 0.044(4) 0.004(4) 0.009(3) -0.005(4)
C52 0.048(5) 0.044(4) 0.048(5) 0.004(4) 0.021(4) 0.002(4)
C53 0.041(4) 0.046(4) 0.029(4) 0.000(3) 0.008(3) 0.006(4)
C54 0.034(4) 0.033(4) 0.029(4) -0.001(3) 0.006(3) 0.007(3)
C55 0.040(4) 0.045(4) 0.041(4) -0.005(3) 0.000(3) -0.013(3)
C56 0.050(5) 0.067(5) 0.056(5) -0.001(4) -0.012(4) 0.004(4)
C57 0.045(5) 0.060(5) 0.065(5) -0.018(4) -0.002(4) -0.012(4)
C58 0.035(4) 0.046(4) 0.024(3) -0.004(3) -0.001(3) -0.001(3)
C59 0.047(5) 0.049(5) 0.045(4) -0.011(4) 0.003(4) -0.003(4)
C60 0.050(5) 0.067(6) 0.039(4) 0.002(4) -0.009(4) 0.004(4)
C61 0.038(4) 0.036(4) 0.026(4) 0.006(3) 0.004(3) 0.007(3)
C62 0.036(4) 0.052(5) 0.033(4) 0.002(3) -0.002(3) 0.004(4)
C63 0.047(5) 0.066(5) 0.036(4) 0.007(4) -0.007(4) 0.009(4)
C64 0.062(5) 0.056(5) 0.031(4) 0.006(3) 0.010(4) 0.012(4)
C65 0.049(5) 0.042(4) 0.038(4) 0.003(3) 0.009(4) 0.003(4)
C66 0.037(4) 0.044(4) 0.032(4) 0.003(3) 0.006(3) 0.007(3)
C67 0.036(4) 0.072(6) 0.036(4) -0.003(4) -0.007(3) -0.005(4)
C68 0.041(5) 0.102(7) 0.072(6) -0.006(5) -0.007(4) 0.008(5)
C69 0.054(6) 0.077(7) 0.077(6) 0.001(5) 0.008(5) -0.007(5)
C70 0.042(4) 0.050(5) 0.031(4) -0.005(3) 0.007(3) -0.010(4)
C71 0.059(6) 0.059(6) 0.090(6) -0.003(5) 0.001(5) -0.010(5)
C72 0.068(6) 0.067(6) 0.097(7) 0.013(5) -0.040(6) -0.005(5)
C73 0.027(4) 0.031(4) 0.031(4) 0.002(3) -0.003(3) 0.002(3)
C74 0.021(3) 0.044(4) 0.044(4) -0.002(3) -0.005(3) -0.001(3)
C75 0.019(3) 0.051(4) 0.047(4) 0.005(3) 0.002(3) -0.005(3)
C76 0.027(4) 0.049(5) 0.057(5) 0.003(4) -0.001(3) -0.006(3)
C77 0.029(4) 0.056(5) 0.060(5) 0.002(4) -0.003(3) 0.004(4)
C78 0.030(4) 0.058(5) 0.058(5) 0.015(4) -0.004(3) -0.001(4)
C79 0.022(4) 0.045(4) 0.052(4) 0.010(3) 0.003(3) 0.001(3)
C1S 0.039(5) 0.071(9) 0.057(7) 0.005(6) -0.003(6) -0.007(7)
C2S 0.077(12) 0.068(7) 0.061(11) 0.021(7) -0.016(7) -0.026(8)
C3S 0.116(18) 0.119(15) 0.042(7) -0.002(8) -0.007(10) -0.069(14)
C4S 0.069(12) 0.105(16) 0.092(14) -0.019(10) 0.021(10) -0.040(11)
C5S 0.033(6) 0.066(10) 0.102(14) -0.002(9) 0.007(8) -0.018(6)
C6S 0.029(7) 0.061(7) 0.071(9) 0.009(7) -0.002(6) -0.002(5)
C7S 0.055(8) 0.092(11) 0.089(10) -0.005(7) 0.014(7) 0.011(8)
C1Q 0.039(5) 0.071(9) 0.057(7) 0.005(6) -0.003(6) -0.007(7)
C2Q 0.077(12) 0.068(7) 0.061(11) 0.021(7) -0.016(7) -0.026(8)
C3Q 0.116(18) 0.119(15) 0.042(7) -0.002(8) -0.007(10) -0.069(14)
C4Q 0.069(12) 0.105(16) 0.092(14) -0.019(10) 0.021(10) -0.040(11)
C5Q 0.033(6) 0.066(10) 0.102(14) -0.002(9) 0.007(8) -0.018(6)
C6Q 0.029(7) 0.061(7) 0.071(9) 0.009(7) -0.002(6) -0.002(5)
C7Q 0.055(8) 0.092(11) 0.089(10) -0.005(7) 0.014(7) 0.011(8)

loop_
_atom_type_symbol
_atom_type_description
_atom_type_scat_dispersion_real
_atom_type_scat_dispersion_imag
_atom_type_scat_source
C C 0.0033 0.0016 'International Tables Vol C Tables 4.2.6.8 and 6.1.1.4'
H H 0.0000 0.0000 'International Tables Vol C Tables 4.2.6.8 and 6.1.1.4'
N N 0.0061 0.0033 'International Tables Vol C Tables 4.2.6.8 and 6.1.1.4'
O O 0.0106 0.0060 'International Tables Vol C Tables 4.2.6.8 and 6.1.1.4'
Al Al 0.0645 0.0514 'International Tables Vol C Tables 4.2.6.8 and 6.1.1.4'

loop_
_geom_angle_atom_site_label_1
_geom_angle_atom_site_label_2
_geom_angle_atom_site_label_3
_geom_angle
_geom_angle_site_symmetry_1
_geom_angle_site_symmetry_3
_geom_angle_publ_flag
O1 Al1 O2 109.3(2) . . ?
O1 Al1 N2 116.1(2) . . ?
O2 Al1 N2 114.6(2) . . ?
O1 Al1 N1 122.7(2) . . ?
O2 Al1 N1 104.9(2) . . ?
N2 Al1 N1 87.9(2) . . ?
O1 Al1 Al2 31.00(14) . . ?
O2 Al1 Al2 78.51(15) . . ?
N2 Al1 Al2 136.36(18) . . ?
N1 Al1 Al2 130.76(18) . . ?
O1 Al2 O3 109.7(2) . . ?
O1 Al2 N3 115.0(2) . . ?
O3 Al2 N3 113.4(2) . . ?
O1 Al2 N4 123.7(2) . . ?
O3 Al2 N4 104.8(2) . . ?
N3 Al2 N4 88.8(2) . . ?
O1 Al2 Al1 30.66(14) . . ?
O3 Al2 Al1 79.29(15) . . ?
N3 Al2 Al1 134.21(17) . . ?
N4 Al2 Al1 132.19(17) . . ?
Al1 O1 Al2 118.3(2) . . ?
C73 O2 Al1 132.0(4) . . ?
C73 O3 Al2 130.6(4) . . ?
C1 N1 C13 119.7(5) . . ?
C1 N1 Al1 108.3(4) . . ?
C13 N1 Al1 131.9(4) . . ?
C2 N2 C25 119.2(5) . . ?
C2 N2 Al1 109.1(4) . . ?
C25 N2 Al1 131.4(4) . . ?
C37 N3 C49 116.6(5) . . ?
C37 N3 Al2 108.3(4) . . ?
C49 N3 Al2 133.1(4) . . ?
C38 N4 C61 117.8(5) . . ?
C38 N4 Al2 107.3(4) . . ?
C61 N4 Al2 134.4(4) . . ?
C73 N5 C74 118.5(5) . . ?
N1 C1 C2 116.6(6) . . ?
N1 C1 C5 134.2(6) . . ?
C2 C1 C5 109.2(5) . . ?
N2 C2 C1 117.1(6) . . ?
N2 C2 C3 134.7(6) . . ?
C1 C2 C3 108.2(5) . . ?
C12 C3 C4 119.1(6) . . ?
C12 C3 C2 135.9(6) . . ?
C4 C3 C2 104.9(5) . . ?
C9 C4 C3 123.8(6) . . ?
C9 C4 C5 123.0(6) . . ?
C3 C4 C5 113.3(5) . . ?
C6 C5 C4 118.8(6) . . ?
C6 C5 C1 136.8(6) . . ?
C4 C5 C1 104.4(5) . . ?
C5 C6 C7 118.5(6) . . ?
C5 C6 H6A 120.7 . . ?
C7 C6 H6A 120.7 . . ?
C8 C7 C6 122.5(6) . . ?
C8 C7 H7A 118.8 . . ?
C6 C7 H7A 118.8 . . ?
C7 C8 C9 120.7(6) . . ?
C7 C8 H8A 119.7 . . ?
C9 C8 H8A 119.7 . . ?
C4 C9 C10 115.8(6) . . ?
C4 C9 C8 116.5(6) . . ?
C10 C9 C8 127.7(6) . . ?
C11 C10 C9 120.6(6) . . ?
C11 C10 H10A 119.7 . . ?
C9 C10 H10A 119.7 . . ?
C10 C11 C12 122.7(6) . . ?
C10 C11 H11A 118.6 . . ?
C12 C11 H11A 118.6 . . ?
C3 C12 C11 118.0(6) . . ?
C3 C12 H12A 121.0 . . ?
C11 C12 H12A 121.0 . . ?
C14 C13 C18 121.5(6) . . ?
C14 C13 N1 117.9(6) . . ?
C18 C13 N1 120.6(6) . . ?
C15 C14 C13 117.8(6) . . ?
C15 C14 C19 121.6(6) . . ?
C13 C14 C19 120.6(5) . . ?
C14 C15 C16 121.4(7) . . ?
C14 C15 H15A 119.3 . . ?
C16 C15 H15A 119.3 . . ?
C17 C16 C15 119.8(6) . . ?
C17 C16 H16A 120.1 . . ?
C15 C16 H16A 120.1 . . ?
C16 C17 C18 121.6(7) . . ?
C16 C17 H17A 119.2 . . ?
C18 C17 H17A 119.2 . . ?
C17 C18 C13 117.8(6) . . ?
C17 C18 C22 120.2(6) . . ?
C13 C18 C22 122.0(5) . . ?
C14 C19 C20 113.5(6) . . ?
C14 C19 C21 111.9(6) . . ?
C20 C19 C21 109.5(6) . . ?
C14 C19 H19A 107.2 . . ?
C20 C19 H19A 107.2 . . ?
C21 C19 H19A 107.2 . . ?
C19 C20 H20A 109.5 . . ?
C19 C20 H20B 109.5 . . ?
H20A C20 H20B 109.5 . . ?
C19 C20 H20C 109.5 . . ?
H20A C20 H20C 109.5 . . ?
H20B C20 H20C 109.5 . . ?
C19 C21 H21A 109.5 . . ?
C19 C21 H21B 109.5 . . ?
H21A C21 H21B 109.5 . . ?
C19 C21 H21C 109.5 . . ?
H21A C21 H21C 109.5 . . ?
H21B C21 H21C 109.5 . . ?
C24 C22 C18 113.8(6) . . ?
C24 C22 C23 109.6(6) . . ?
C18 C22 C23 110.6(6) . . ?
C24 C22 H22A 107.5 . . ?
C18 C22 H22A 107.5 . . ?
C23 C22 H22A 107.5 . . ?
C22 C23 H23A 109.5 . . ?
C22 C23 H23B 109.5 . . ?
H23A C23 H23B 109.5 . . ?
C22 C23 H23C 109.5 . . ?
H23A C23 H23C 109.5 . . ?
H23B C23 H23C 109.5 . . ?
C22 C24 H24A 109.5 . . ?
C22 C24 H24B 109.5 . . ?
H24A C24 H24B 109.5 . . ?
C22 C24 H24C 109.5 . . ?
H24A C24 H24C 109.5 . . ?
H24B C24 H24C 109.5 . . ?
C30 C25 C26 121.5(6) . . ?
C30 C25 N2 119.2(6) . . ?
C26 C25 N2 119.3(5) . . ?
C27 C26 C25 117.7(6) . . ?
C27 C26 C31 120.4(6) . . ?
C25 C26 C31 121.8(6) . . ?
C28 C27 C26 121.6(6) . . ?
C28 C27 H27A 119.2 . . ?
C26 C27 H27A 119.2 . . ?
C27 C28 C29 119.9(6) . . ?
C27 C28 H28A 120.0 . . ?
C29 C28 H28A 120.0 . . ?
C30 C29 C28 121.2(7) . . ?
C30 C29 H29A 119.4 . . ?
C28 C29 H29A 119.4 . . ?
C29 C30 C25 118.0(6) . . ?
C29 C30 C34 120.1(6) . . ?
C25 C30 C34 121.9(6) . . ?
C26 C31 C32 110.8(6) . . ?
C26 C31 C33 113.2(6) . . ?
C32 C31 C33 109.9(6) . . ?
C26 C31 H31A 107.6 . . ?
C32 C31 H31A 107.6 . . ?
C33 C31 H31A 107.6 . . ?
C31 C32 H32A 109.5 . . ?
C31 C32 H32B 109.5 . . ?
H32A C32 H32B 109.5 . . ?
C31 C32 H32C 109.5 . . ?
H32A C32 H32C 109.5 . . ?
H32B C32 H32C 109.5 . . ?
C31 C33 H33A 109.5 . . ?
C31 C33 H33B 109.5 . . ?
H33A C33 H33B 109.5 . . ?
C31 C33 H33C 109.5 . . ?
H33A C33 H33C 109.5 . . ?
H33B C33 H33C 109.5 . . ?
C30 C34 C35 110.4(6) . . ?
C30 C34 C36 111.5(6) . . ?
C35 C34 C36 110.3(6) . . ?
C30 C34 H34A 108.2 . . ?
C35 C34 H34A 108.2 . . ?
C36 C34 H34A 108.2 . . ?
C34 C35 H35A 109.5 . . ?
C34 C35 H35B 109.5 . . ?
H35A C35 H35B 109.5 . . ?
C34 C35 H35C 109.5 . . ?
H35A C35 H35C 109.5 . . ?
H35B C35 H35C 109.5 . . ?
C34 C36 H36A 109.5 . . ?
C34 C36 H36B 109.5 . . ?
H36A C36 H36B 109.5 . . ?
C34 C36 H36C 109.5 . . ?
H36A C36 H36C 109.5 . . ?
H36B C36 H36C 109.5 . . ?
N3 C37 C38 117.0(5) . . ?
N3 C37 C41 133.4(5) . . ?
C38 C37 C41 109.4(5) . . ?
N4 C38 C37 118.0(5) . . ?
N4 C38 C39 133.5(5) . . ?
C37 C38 C39 108.5(5) . . ?
C48 C39 C40 118.1(6) . . ?
C48 C39 C38 136.9(6) . . ?
C40 C39 C38 104.9(5) . . ?
C45 C40 C41 124.0(6) . . ?
C45 C40 C39 123.4(6) . . ?
C41 C40 C39 112.5(6) . . ?
C42 C41 C40 118.7(6) . . ?
C42 C41 C37 136.7(6) . . ?
C40 C41 C37 104.7(5) . . ?
C41 C42 C43 118.5(6) . . ?
C41 C42 H42A 120.8 . . ?
C43 C42 H42A 120.8 . . ?
C44 C43 C42 122.7(6) . . ?
C44 C43 H43A 118.7 . . ?
C42 C43 H43A 118.7 . . ?
C43 C44 C45 120.1(6) . . ?
C43 C44 H44A 119.9 . . ?
C45 C44 H44A 119.9 . . ?
C40 C45 C46 117.2(6) . . ?
C40 C45 C44 116.0(6) . . ?
C46 C45 C44 126.8(6) . . ?
C47 C46 C45 119.5(6) . . ?
C47 C46 H46A 120.2 . . ?
C45 C46 H46A 120.2 . . ?
C46 C47 C48 123.3(7) . . ?
C46 C47 H47A 118.4 . . ?
C48 C47 H47A 118.4 . . ?
C39 C48 C47 118.4(6) . . ?
C39 C48 H48A 120.8 . . ?
C47 C48 H48A 120.8 . . ?
C54 C49 C50 121.7(6) . . ?
C54 C49 N3 119.8(6) . . ?
C50 C49 N3 118.5(5) . . ?
C51 C50 C49 117.2(6) . . ?
C51 C50 C55 120.2(6) . . ?
C49 C50 C55 122.6(6) . . ?
C52 C51 C50 121.5(7) . . ?
C52 C51 H51A 119.2 . . ?
C50 C51 H51A 119.2 . . ?
C51 C52 C53 120.2(7) . . ?
C51 C52 H52A 119.9 . . ?
C53 C52 H52A 119.9 . . ?
C52 C53 C54 121.2(6) . . ?
C52 C53 H53A 119.4 . . ?
C54 C53 H53A 119.4 . . ?
C53 C54 C49 118.1(6) . . ?
C53 C54 C58 121.8(6) . . ?
C49 C54 C58 120.1(6) . . ?
C57 C55 C50 112.1(6) . . ?
C57 C55 C56 110.1(6) . . ?
C50 C55 C56 110.4(6) . . ?
C57 C55 H55A 108.0 . . ?
C50 C55 H55A 108.0 . . ?
C56 C55 H55A 108.0 . . ?
C55 C56 H56A 109.5 . . ?
C55 C56 H56B 109.5 . . ?
H56A C56 H56B 109.5 . . ?
C55 C56 H56C 109.5 . . ?
H56A C56 H56C 109.5 . . ?
H56B C56 H56C 109.5 . . ?
C55 C57 H57A 109.5 . . ?
C55 C57 H57B 109.5 . . ?
H57A C57 H57B 109.5 . . ?
C55 C57 H57C 109.5 . . ?
H57A C57 H57C 109.5 . . ?
H57B C57 H57C 109.5 . . ?
C60 C58 C54 113.9(6) . . ?
C60 C58 C59 111.8(6) . . ?
C54 C58 C59 107.8(6) . . ?
C60 C58 H58A 107.7 . . ?
C54 C58 H58A 107.7 . . ?
C59 C58 H58A 107.7 . . ?
C58 C59 H59A 109.5 . . ?
C58 C59 H59B 109.5 . . ?
H59A C59 H59B 109.5 . . ?
C58 C59 H59C 109.5 . . ?
H59A C59 H59C 109.5 . . ?
H59B C59 H59C 109.5 . . ?
C58 C60 H60A 109.5 . . ?
C58 C60 H60B 109.5 . . ?
H60A C60 H60B 109.5 . . ?
C58 C60 H60C 109.5 . . ?
H60A C60 H60C 109.5 . . ?
H60B C60 H60C 109.5 . . ?
C62 C61 C66 122.9(6) . . ?
C62 C61 N4 117.7(6) . . ?
C66 C61 N4 119.4(6) . . ?
C63 C62 C61 117.3(6) . . ?
C63 C62 C67 120.4(6) . . ?
C61 C62 C67 122.3(6) . . ?
C64 C63 C62 120.9(7) . . ?
C64 C63 H63A 119.6 . . ?
C62 C63 H63A 119.6 . . ?
C65 C64 C63 120.7(7) . . ?
C65 C64 H64A 119.6 . . ?
C63 C64 H64A 119.6 . . ?
C64 C65 C66 120.9(7) . . ?
C64 C65 H65A 119.5 . . ?
C66 C65 H65A 119.5 . . ?
C61 C66 C65 117.2(6) . . ?
C61 C66 C70 123.0(6) . . ?
C65 C66 C70 119.9(6) . . ?
C68 C67 C62 110.8(7) . . ?
C68 C67 C69 111.3(7) . . ?
C62 C67 C69 112.0(6) . . ?
C68 C67 H67A 107.5 . . ?
C62 C67 H67A 107.5 . . ?
C69 C67 H67A 107.5 . . ?
C67 C68 H68A 109.5 . . ?
C67 C68 H68B 109.5 . . ?
H68A C68 H68B 109.5 . . ?
C67 C68 H68C 109.5 . . ?
H68A C68 H68C 109.5 . . ?
H68B C68 H68C 109.5 . . ?
C67 C69 H69A 109.5 . . ?
C67 C69 H69B 109.5 . . ?
H69A C69 H69B 109.5 . . ?
C67 C69 H69C 109.5 . . ?
H69A C69 H69C 109.5 . . ?
H69B C69 H69C 109.5 . . ?
C66 C70 C72 111.1(6) . . ?
C66 C70 C71 113.6(6) . . ?
C72 C70 C71 108.7(7) . . ?
C66 C70 H70A 107.7 . . ?
C72 C70 H70A 107.7 . . ?
C71 C70 H70A 107.7 . . ?
C70 C71 H71A 109.5 . . ?
C70 C71 H71B 109.5 . . ?
H71A C71 H71B 109.5 . . ?
C70 C71 H71C 109.5 . . ?
H71A C71 H71C 109.5 . . ?
H71B C71 H71C 109.5 . . ?
C70 C72 H72A 109.5 . . ?
C70 C72 H72B 109.5 . . ?
H72A C72 H72B 109.5 . . ?
C70 C72 H72C 109.5 . . ?
H72A C72 H72C 109.5 . . ?
H72B C72 H72C 109.5 . . ?
N5 C73 O2 119.5(5) . . ?
N5 C73 O3 124.6(6) . . ?
O2 C73 O3 115.8(5) . . ?
N5 C74 C75 108.5(5) . . ?
N5 C74 C79 110.7(5) . . ?
C75 C74 C79 110.1(5) . . ?
N5 C74 H74A 109.2 . . ?
C75 C74 H74A 109.2 . . ?
C79 C74 H74A 109.2 . . ?
C74 C75 C76 111.4(5) . . ?
C74 C75 H75A 109.3 . . ?
C76 C75 H75A 109.3 . . ?
C74 C75 H75B 109.3 . . ?
C76 C75 H75B 109.3 . . ?
H75A C75 H75B 108.0 . . ?
C77 C76 C75 109.8(6) . . ?
C77 C76 H76A 109.7 . . ?
C75 C76 H76A 109.7 . . ?
C77 C76 H76B 109.7 . . ?
C75 C76 H76B 109.7 . . ?
H76A C76 H76B 108.2 . . ?
C76 C77 C78 111.0(6) . . ?
C76 C77 H77A 109.4 . . ?
C78 C77 H77A 109.4 . . ?
C76 C77 H77B 109.4 . . ?
C78 C77 H77B 109.4 . . ?
H77A C77 H77B 108.0 . . ?
C77 C78 C79 110.2(6) . . ?
C77 C78 H78A 109.6 . . ?
C79 C78 H78A 109.6 . . ?
C77 C78 H78B 109.6 . . ?
C79 C78 H78B 109.6 . . ?
H78A C78 H78B 108.1 . . ?
C74 C79 C78 111.2(6) . . ?
C74 C79 H79A 109.4 . . ?
C78 C79 H79A 109.4 . . ?
C74 C79 H79B 109.4 . . ?
C78 C79 H79B 109.4 . . ?
H79A C79 H79B 108.0 . . ?
C2S C1S C6S 120.0 . . ?
C2S C1S C7S 121.5(9) . . ?
C6S C1S C7S 118.5(9) . . ?
C3S C2S C1S 120.0 . . ?
C3S C2S H2SA 120.0 . . ?
C1S C2S H2SA 120.0 . . ?
C2S C3S C4S 120.0 . . ?
C2S C3S H3SA 120.0 . . ?
C4S C3S H3SA 120.0 . . ?
C3S C4S C5S 120.0 . . ?
C3S C4S H4SA 120.0 . . ?
C5S C4S H4SA 120.0 . . ?
C4S C5S C6S 120.0 . . ?
C4S C5S H5SA 120.0 . . ?
C6S C5S H5SA 120.0 . . ?
C5S C6S C1S 120.0 . . ?
C5S C6S H6SA 120.0 . . ?
C1S C6S H6SA 120.0 . . ?
C1S C7S H7SA 109.5 . . ?
C1S C7S H7SB 109.5 . . ?
H7SA C7S H7SB 109.5 . . ?
C1S C7S H7SC 109.5 . . ?
H7SA C7S H7SC 109.5 . . ?
H7SB C7S H7SC 109.5 . . ?
C2Q C1Q C6Q 120.0 . . ?
C2Q C1Q C7Q 121(2) . . ?
C6Q C1Q C7Q 119(2) . . ?
C1Q C2Q C3Q 120.0 . . ?
C1Q C2Q H2QA 120.0 . . ?
C3Q C2Q H2QA 120.0 . . ?
C4Q C3Q C2Q 120.0 . . ?
C4Q C3Q H3QA 120.0 . . ?
C2Q C3Q H3QA 120.0 . . ?
C3Q C4Q C5Q 120.0 . . ?
C3Q C4Q H4QA 120.0 . . ?
C5Q C4Q H4QA 120.0 . . ?
C6Q C5Q C4Q 120.0 . . ?
C6Q C5Q H5QA 120.0 . . ?
C4Q C5Q H5QA 120.0 . . ?
C5Q C6Q C1Q 120.0 . . ?
C5Q C6Q H6QA 120.0 . . ?
C1Q C6Q H6QA 120.0 . . ?
C1Q C7Q H7QA 109.5 . . ?
C1Q C7Q H7QB 109.5 . . ?
H7QA C7Q H7QB 109.5 . . ?
C1Q C7Q H7QC 109.5 . . ?
H7QA C7Q H7QC 109.5 . . ?
H7QB C7Q H7QC 109.5 . . ?

loop_
_geom_bond_atom_site_label_1
_geom_bond_atom_site_label_2
_geom_bond_distance
_geom_bond_site_symmetry_2
_geom_bond_publ_flag
Al1 O1 1.692(4) . ?
Al1 O2 1.747(4) . ?
Al1 N2 1.892(5) . ?
Al1 N1 1.915(5) . ?
Al1 Al2 2.921(3) . ?
Al2 O1 1.709(4) . ?
Al2 O3 1.748(4) . ?
Al2 N3 1.893(5) . ?
Al2 N4 1.915(5) . ?
O2 C73 1.343(7) . ?
O3 C73 1.354(7) . ?
N1 C1 1.346(8) . ?
N1 C13 1.437(8) . ?
N2 C2 1.341(8) . ?
N2 C25 1.447(7) . ?
N3 C37 1.350(7) . ?
N3 C49 1.451(8) . ?
N4 C38 1.349(8) . ?
N4 C61 1.443(7) . ?
N5 C73 1.271(8) . ?
N5 C74 1.480(8) . ?
C1 C2 1.430(8) . ?
C1 C5 1.469(9) . ?
C2 C3 1.478(8) . ?
C3 C12 1.366(9) . ?
C3 C4 1.416(9) . ?
C4 C9 1.398(9) . ?
C4 C5 1.428(9) . ?
C5 C6 1.373(9) . ?
C6 C7 1.420(9) . ?
C6 H6A 0.9500 . ?
C7 C8 1.366(9) . ?
C7 H7A 0.9500 . ?
C8 C9 1.419(9) . ?
C8 H8A 0.9500 . ?
C9 C10 1.417(9) . ?
C10 C11 1.367(10) . ?
C10 H10A 0.9500 . ?
C11 C12 1.424(9) . ?
C11 H11A 0.9500 . ?
C12 H12A 0.9500 . ?
C13 C14 1.405(9) . ?
C13 C18 1.410(9) . ?
C14 C15 1.385(9) . ?
C14 C19 1.515(9) . ?
C15 C16 1.395(10) . ?
C15 H15A 0.9500 . ?
C16 C17 1.368(10) . ?
C16 H16A 0.9500 . ?
C17 C18 1.393(9) . ?
C17 H17A 0.9500 . ?
C18 C22 1.524(9) . ?
C19 C20 1.530(9) . ?
C19 C21 1.525(9) . ?
C19 H19A 1.0000 . ?
C20 H20A 0.9800 . ?
C20 H20B 0.9800 . ?
C20 H20C 0.9800 . ?
C21 H21A 0.9800 . ?
C21 H21B 0.9800 . ?
C21 H21C 0.9800 . ?
C22 C24 1.516(10) . ?
C22 C23 1.529(10) . ?
C22 H22A 1.0000 . ?
C23 H23A 0.9800 . ?
C23 H23B 0.9800 . ?
C23 H23C 0.9800 . ?
C24 H24A 0.9800 . ?
C24 H24B 0.9800 . ?
C24 H24C 0.9800 . ?
C25 C30 1.408(9) . ?
C25 C26 1.420(9) . ?
C26 C27 1.389(9) . ?
C26 C31 1.525(9) . ?
C27 C28 1.374(9) . ?
C27 H27A 0.9500 . ?
C28 C29 1.398(9) . ?
C28 H28A 0.9500 . ?
C29 C30 1.385(9) . ?
C29 H29A 0.9500 . ?
C30 C34 1.520(9) . ?
C31 C32 1.523(9) . ?
C31 C33 1.543(9) . ?
C31 H31A 1.0000 . ?
C32 H32A 0.9800 . ?
C32 H32B 0.9800 . ?
C32 H32C 0.9800 . ?
C33 H33A 0.9800 . ?
C33 H33B 0.9800 . ?
C33 H33C 0.9800 . ?
C34 C35 1.539(10) . ?
C34 C36 1.537(10) . ?
C34 H34A 1.0000 . ?
C35 H35A 0.9800 . ?
C35 H35B 0.9800 . ?
C35 H35C 0.9800 . ?
C36 H36A 0.9800 . ?
C36 H36B 0.9800 . ?
C36 H36C 0.9800 . ?
C37 C38 1.419(8) . ?
C37 C41 1.459(8) . ?
C38 C39 1.461(9) . ?
C39 C48 1.375(9) . ?
C39 C40 1.426(9) . ?
C40 C45 1.380(9) . ?
C40 C41 1.419(8) . ?
C41 C42 1.378(8) . ?
C42 C43 1.405(9) . ?
C42 H42A 0.9500 . ?
C43 C44 1.373(9) . ?
C43 H43A 0.9500 . ?
C44 C45 1.434(9) . ?
C44 H44A 0.9500 . ?
C45 C46 1.418(9) . ?
C46 C47 1.362(9) . ?
C46 H46A 0.9500 . ?
C47 C48 1.412(9) . ?
C47 H47A 0.9500 . ?
C48 H48A 0.9500 . ?
C49 C54 1.399(9) . ?
C49 C50 1.419(9) . ?
C50 C51 1.389(9) . ?
C50 C55 1.513(9) . ?
C51 C52 1.377(10) . ?
C51 H51A 0.9500 . ?
C52 C53 1.378(10) . ?
C52 H52A 0.9500 . ?
C53 C54 1.387(9) . ?
C53 H53A 0.9500 . ?
C54 C58 1.522(9) . ?
C55 C57 1.518(10) . ?
C55 C56 1.536(10) . ?
C55 H55A 1.0000 . ?
C56 H56A 0.9800 . ?
C56 H56B 0.9800 . ?
C56 H56C 0.9800 . ?
C57 H57A 0.9800 . ?
C57 H57B 0.9800 . ?
C57 H57C 0.9800 . ?
C58 C60 1.517(9) . ?
C58 C59 1.542(9) . ?
C58 H58A 1.0000 . ?
C59 H59A 0.9800 . ?
C59 H59B 0.9800 . ?
C59 H59C 0.9800 . ?
C60 H60A 0.9800 . ?
C60 H60B 0.9800 . ?
C60 H60C 0.9800 . ?
C61 C62 1.405(9) . ?
C61 C66 1.399(9) . ?
C62 C63 1.401(9) . ?
C62 C67 1.515(10) . ?
C63 C64 1.383(10) . ?
C63 H63A 0.9500 . ?
C64 C65 1.378(10) . ?
C64 H64A 0.9500 . ?
C65 C66 1.408(9) . ?
C65 H65A 0.9500 . ?
C66 C70 1.513(9) . ?
C67 C68 1.515(11) . ?
C67 C69 1.531(11) . ?
C67 H67A 1.0000 . ?
C68 H68A 0.9800 . ?
C68 H68B 0.9800 . ?
C68 H68C 0.9800 . ?
C69 H69A 0.9800 . ?
C69 H69B 0.9800 . ?
C69 H69C 0.9800 . ?
C70 C72 1.517(11) . ?
C70 C71 1.518(10) . ?
C70 H70A 1.0000 . ?
C71 H71A 0.9800 . ?
C71 H71B 0.9800 . ?
C71 H71C 0.9800 . ?
C72 H72A 0.9800 . ?
C72 H72B 0.9800 . ?
C72 H72C 0.9800 . ?
C74 C75 1.522(9) . ?
C74 C79 1.524(9) . ?
C74 H74A 1.0000 . ?
C75 C76 1.525(9) . ?
C75 H75A 0.9900 . ?
C75 H75B 0.9900 . ?
C76 C77 1.513(10) . ?
C76 H76A 0.9900 . ?
C76 H76B 0.9900 . ?
C77 C78 1.529(10) . ?
C77 H77A 0.9900 . ?
C77 H77B 0.9900 . ?
C78 C79 1.543(9) . ?
C78 H78A 0.9900 . ?
C78 H78B 0.9900 . ?
C79 H79A 0.9900 . ?
C79 H79B 0.9900 . ?
C1S C2S 1.3900 . ?
C1S C6S 1.3900 . ?
C1S C7S 1.509(7) . ?
C2S C3S 1.3900 . ?
C2S H2SA 0.9500 . ?
C3S C4S 1.3900 . ?
C3S H3SA 0.9500 . ?
C4S C5S 1.3900 . ?
C4S H4SA 0.9500 . ?
C5S C6S 1.3900 . ?
C5S H5SA 0.9500 . ?
C6S H6SA 0.9500 . ?
C7S H7SA 0.9800 . ?
C7S H7SB 0.9800 . ?
C7S H7SC 0.9800 . ?
C1Q C2Q 1.3900 . ?
C1Q C6Q 1.3900 . ?
C1Q C7Q 1.511(7) . ?
C2Q C3Q 1.3900 . ?
C2Q H2QA 0.9500 . ?
C3Q C4Q 1.3900 . ?
C3Q H3QA 0.9500 . ?
C4Q C5Q 1.3900 . ?
C4Q H4QA 0.9500 . ?
C5Q C6Q 1.3900 . ?
C5Q H5QA 0.9500 . ?
C6Q H6QA 0.9500 . ?
C7Q H7QA 0.9800 . ?
C7Q H7QB 0.9800 . ?
C7Q H7QC 0.9800 . ?
